data_4310390
loop_
_publ_author_name
'Yu Wang'
'Jihong Yu'
'Qinhe Pan'
'Yu Du'
'Yongchun Zou'
'Ruren Xu'

_publ_contact_author
;
YU, Jihong
State Key Lab of Inorganic Synthesis and Preparative Chemistry
College of Chemistry
Jilin University
Changchun 130023
P. R. China
;
_publ_contact_author_email jihong@mail.jlu.edu.cn
_publ_contact_author_fax '86 431 5671974'
_publ_contact_author_phone '86 431 8499161'
_publ_section_title
;
 Synthesis and Structural Characterization of 0D Vanadium Borophosphate
 [Co(en)3]2[V3P3BO19][H2PO4].4H2O and 1D Vanadium Oxides
 [Co(en)3][V3O9].H2O and [Co(dien)2][V3O9].H2O Templated by Cobalt
 Complexes: Cooperative Organization of the Complexes and the Inorganic
 Networks
;
_journal_name_full 'Inorganic Chemistry'
_journal_page_first 559
_journal_page_last 565
_journal_paper_doi 10.1021/ic034241u
_journal_volume 43
_journal_year 2004
_chemical_formula_sum 'C6 H26 Co N6 O10 V3'
_chemical_formula_weight 554.08
_chemical_name_systematic
; 
 ? 
;
_space_group_IT_number 19
_symmetry_cell_setting orthorhombic
_symmetry_space_group_name_Hall 'P 2ac 2ab'
_symmetry_space_group_name_H-M 'P 21 21 21'
_atom_sites_solution_hydrogens geom
_atom_sites_solution_primary direct
_atom_sites_solution_secondary difmap
_audit_creation_method SHELXL-97
_cell_angle_alpha 90.00
_cell_angle_beta 90.00
_cell_angle_gamma 90.00
_cell_formula_units_Z 4
_cell_length_a 8.1587(16)
_cell_length_b 12.675(3)
_cell_length_c 18.046(4)
_cell_measurement_temperature 293(2)
_cell_volume 1866.2(7)
_computing_cell_refinement 'Bruker SMART'
_computing_data_collection 'Bruker SMART'
_computing_data_reduction 'Bruker SMART'
_computing_structure_refinement 'SHELXL-97 (Sheldrick, 1997)'
_computing_structure_solution 'SHELXS-97 (Sheldrick, 1990)'
_diffrn_ambient_temperature 293(2)
_diffrn_measured_fraction_theta_full 0.984
_diffrn_measured_fraction_theta_max 0.984
_diffrn_radiation_monochromator graphite
_diffrn_radiation_source 'fine-focus sealed tube'
_diffrn_radiation_type MoK\a
_diffrn_radiation_wavelength 0.71073
_diffrn_reflns_av_R_equivalents 0.0000
_diffrn_reflns_av_sigmaI/netI 0.0836
_diffrn_reflns_limit_h_max 10
_diffrn_reflns_limit_h_min -10
_diffrn_reflns_limit_k_max 16
_diffrn_reflns_limit_k_min -16
_diffrn_reflns_limit_l_max 23
_diffrn_reflns_limit_l_min -23
_diffrn_reflns_number 4205
_diffrn_reflns_theta_full 27.42
_diffrn_reflns_theta_max 27.42
_diffrn_reflns_theta_min 1.96
_exptl_absorpt_coefficient_mu 2.387
_exptl_crystal_colour yellow
_exptl_crystal_density_diffrn 1.972
_exptl_crystal_density_method 'not measured'
_exptl_crystal_description rod
_exptl_crystal_F_000 1120
_exptl_crystal_size_max 0.4
_exptl_crystal_size_mid 0.05
_exptl_crystal_size_min 0.05
_refine_diff_density_max 0.668
_refine_diff_density_min -0.340
_refine_diff_density_rms 0.103
_refine_ls_abs_structure_details 'Flack H D (1983), Acta Cryst. A39, 876-881'
_refine_ls_abs_structure_Flack 0.02(3)
_refine_ls_extinction_method none
_refine_ls_goodness_of_fit_ref 0.891
_refine_ls_hydrogen_treatment mixed
_refine_ls_matrix_type full
_refine_ls_number_parameters 235
_refine_ls_number_reflns 4205
_refine_ls_number_restraints 0
_refine_ls_restrained_S_all 0.891
_refine_ls_R_factor_all 0.0363
_refine_ls_R_factor_gt 0.0264
_refine_ls_shift/su_max 0.001
_refine_ls_shift/su_mean 0.000
_refine_ls_structure_factor_coef Fsqd
_refine_ls_weighting_details 'calc w=1/[\s^2^(Fo^2^)+(0.0156P)^2^+0.9110P] where P=(Fo^2^+2Fc^2^)/3'
_refine_ls_weighting_scheme calc
_refine_ls_wR_factor_gt 0.0503
_refine_ls_wR_factor_ref 0.0644
_reflns_number_gt 3197
_reflns_number_total 4205
_reflns_threshold_expression >2sigma(I)
_cod_data_source_file ic034241usi20030624_044642.cif
_cod_data_source_block 2
_cod_depositor_comments
;
The following automatic conversions were performed:
'_symmetry_cell_setting' value 'Orthorhombic' changed to 'orthorhombic'
according to '/home/saulius/struct/CIF-dictionaries/cif_core.dic'
dictionary named 'cif_core.dic' version 2.4.1 from 2010-06-29.

Automatic conversion script
Id: cif_fix_enum 1527 2010-12-29 10:47:43Z saulius 

The following automatic conversions were performed:
data name '_publ_contact_autor' replaced with '_publ_contact_author'
as specified in the replacement file
'/home/antanas/src/cod-tools/trunk/data/replacement-values/replacement_tags.lst'.

Automatic conversion script
Id: cif_correct_tags 4998 2017-03-02 13:24:31Z antanas 
;
_cod_original_cell_volume 1866.3(6)
_cod_database_code 4310390

loop_
_symmetry_equiv_pos_as_xyz
'x, y, z'
'-x+1/2, -y, z+1/2'
'-x, y+1/2, -z+1/2'
'x+1/2, -y+1/2, -z'

loop_
_atom_site_label
_atom_site_type_symbol
_atom_site_fract_x
_atom_site_fract_y
_atom_site_fract_z
_atom_site_U_iso_or_equiv
_atom_site_adp_type
_atom_site_occupancy
_atom_site_symmetry_multiplicity
_atom_site_calc_flag
_atom_site_refinement_flags
_atom_site_disorder_assembly
_atom_site_disorder_group
Co1 Co 0.96447(7) -0.53894(4) -0.13199(3) 0.01462(12) Uani 1 1 d . . .
V1 V 0.71931(10) 0.05432(5) -0.13923(4) 0.02125(17) Uani 1 1 d . . .
V2 V 0.62088(10) -0.20147(5) -0.13701(5) 0.02136(17) Uani 1 1 d . . .
V3 V 0.44874(11) 0.23036(6) -0.19004(4) 0.02171(18) Uani 1 1 d . . .
O1 O 0.7240(5) -0.0832(2) -0.1632(2) 0.0499(12) Uani 1 1 d . . .
O2 O 0.5212(4) 0.1039(2) -0.1601(2) 0.0407(10) Uani 1 1 d . . .
O3 O 0.8594(4) 0.1149(2) -0.18802(18) 0.0283(8) Uani 1 1 d . . .
O4 O 0.7561(6) 0.0706(4) -0.05234(19) 0.0602(13) Uani 1 1 d . . .
O5 O 0.5043(5) -0.2501(3) -0.21389(18) 0.0537(12) Uani 1 1 d . . .
O6 O 0.5008(5) -0.1806(2) -0.06682(18) 0.0385(10) Uani 1 1 d . . .
O7 O 0.7547(5) -0.2901(3) -0.11262(19) 0.0416(10) Uani 1 1 d . . .
O8 O 0.5393(4) 0.3222(2) -0.14153(18) 0.0306(7) Uani 1 1 d . . .
O9 O 0.2510(4) 0.2377(2) -0.17658(18) 0.0288(8) Uani 1 1 d . . .
O1W O 0.5383(7) -0.3714(4) 0.0264(2) 0.0763(14) Uani 1 1 d . . .
C1 C 1.2969(6) -0.4723(4) -0.1243(3) 0.0316(12) Uani 1 1 d . . .
H1A H 1.3950 -0.4677 -0.0941 0.080 Uiso 1 1 calc . . .
H1B H 1.3290 -0.4837 -0.1754 0.080 Uiso 1 1 calc . . .
C2 C 1.1976(6) -0.3734(3) -0.1174(3) 0.0282(12) Uani 1 1 d . . .
H2A H 1.2547 -0.3141 -0.1395 0.080 Uiso 1 1 calc . . .
H2B H 1.1753 -0.3575 -0.0658 0.080 Uiso 1 1 calc . . .
C3 C 0.7910(7) -0.5702(4) 0.0023(2) 0.0305(12) Uani 1 1 d . . .
H3A H 0.7891 -0.5579 0.0553 0.080 Uiso 1 1 calc . . .
H3B H 0.6789 -0.5718 -0.0156 0.080 Uiso 1 1 calc . . .
C4 C 0.8750(7) -0.6728(4) -0.0144(3) 0.0318(13) Uani 1 1 d . . .
H4A H 0.9818 -0.6752 0.0091 0.080 Uiso 1 1 calc . . .
H4B H 0.8101 -0.7316 0.0035 0.080 Uiso 1 1 calc . . .
C5 C 0.7670(6) -0.5220(3) -0.2606(2) 0.0260(11) Uani 1 1 d . . .
H5A H 0.8196 -0.4608 -0.2825 0.080 Uiso 1 1 calc . . .
H5B H 0.6598 -0.5306 -0.2831 0.080 Uiso 1 1 calc . . .
C6 C 0.8692(6) -0.6188(3) -0.2729(2) 0.0237(10) Uani 1 1 d . . .
H6A H 0.8108 -0.6814 -0.2570 0.080 Uiso 1 1 calc . . .
H6B H 0.8970 -0.6262 -0.3249 0.080 Uiso 1 1 calc . . .
N1 N 1.1880(5) -0.5611(3) -0.0976(2) 0.0281(10) Uani 1 1 d . . .
H1C H 1.1895 -0.5635 -0.0477 0.080 Uiso 1 1 calc . . .
H1D H 1.2259 -0.6230 -0.1149 0.080 Uiso 1 1 calc . . .
N2 N 1.0418(5) -0.3966(3) -0.1585(2) 0.0282(9) Uani 1 1 d . . .
H2C H 1.0596 -0.3929 -0.2077 0.080 Uiso 1 1 calc . . .
H2D H 0.9650 -0.3485 -0.1466 0.080 Uiso 1 1 calc . . .
N3 N 0.8857(5) -0.4844(3) -0.0361(2) 0.0297(10) Uani 1 1 d . . .
H3C H 0.9713 -0.4645 -0.0079 0.080 Uiso 1 1 calc . . .
H3D H 0.8209 -0.4279 -0.0434 0.080 Uiso 1 1 calc . . .
N4 N 0.8920(6) -0.6777(3) -0.0959(2) 0.0291(10) Uani 1 1 d . . .
H4C H 0.7952 -0.6948 -0.1167 0.080 Uiso 1 1 calc . . .
H4D H 0.9658 -0.7274 -0.1084 0.080 Uiso 1 1 calc . . .
N5 N 0.7510(5) -0.5081(3) -0.1788(2) 0.0262(9) Uani 1 1 d . . .
H5C H 0.6740 -0.5522 -0.1610 0.080 Uiso 1 1 calc . . .
H5D H 0.7205 -0.4415 -0.1684 0.080 Uiso 1 1 calc . . .
N6 N 1.0200(5) -0.6029(3) -0.2274(2) 0.0301(10) Uani 1 1 d . . .
H6C H 1.0903 -0.5608 -0.2519 0.080 Uiso 1 1 calc . . .
H6D H 1.0695 -0.6654 -0.2198 0.080 Uiso 1 1 calc . . .

loop_
_atom_site_aniso_label
_atom_site_aniso_U_11
_atom_site_aniso_U_22
_atom_site_aniso_U_33
_atom_site_aniso_U_23
_atom_site_aniso_U_13
_atom_site_aniso_U_12
Co1 0.0164(3) 0.0133(2) 0.0142(3) 0.0006(3) -0.0003(3) -0.0002(2)
V1 0.0245(4) 0.0197(3) 0.0195(4) -0.0018(4) 0.0056(4) 0.0028(3)
V2 0.0245(4) 0.0164(3) 0.0232(4) 0.0006(4) 0.0054(4) 0.0041(3)
V3 0.0175(4) 0.0233(3) 0.0243(4) -0.0040(3) -0.0007(4) -0.0011(3)
O1 0.059(3) 0.0185(15) 0.072(3) -0.0038(17) 0.037(2) -0.0012(17)
O2 0.023(2) 0.0236(16) 0.076(3) 0.0002(17) 0.000(2) 0.0018(15)
O3 0.030(2) 0.0281(16) 0.0264(18) -0.0082(15) 0.0066(17) -0.0063(15)
O4 0.058(3) 0.102(3) 0.0207(18) -0.006(2) 0.009(2) -0.001(3)
O5 0.036(3) 0.101(3) 0.0239(18) 0.003(2) 0.0008(18) -0.023(2)
O6 0.043(3) 0.0387(19) 0.0333(19) -0.0048(16) 0.0182(19) 0.0041(17)
O7 0.045(2) 0.0271(17) 0.052(2) 0.0027(16) 0.000(2) 0.0154(17)
O8 0.0287(18) 0.0281(15) 0.0352(18) -0.0020(16) -0.006(2) -0.0099(14)
O9 0.0194(18) 0.0260(16) 0.041(2) -0.0040(15) -0.0028(16) -0.0004(14)
O1W 0.082(4) 0.080(3) 0.067(3) 0.013(3) 0.005(3) 0.003(3)
C1 0.018(2) 0.046(3) 0.030(3) 0.011(3) 0.000(2) -0.005(2)
C2 0.017(2) 0.025(2) 0.042(3) 0.010(2) -0.005(2) -0.0070(18)
C3 0.030(3) 0.039(3) 0.023(2) 0.001(2) 0.009(2) -0.008(2)
C4 0.041(3) 0.037(3) 0.018(2) 0.009(2) -0.005(3) -0.017(2)
C5 0.031(3) 0.024(2) 0.024(2) 0.005(2) -0.010(2) 0.002(2)
C6 0.030(3) 0.027(2) 0.014(2) 0.0014(19) -0.004(2) 0.002(2)
N1 0.029(3) 0.034(2) 0.021(2) 0.0011(19) -0.0021(19) 0.0018(19)
N2 0.026(2) 0.0249(18) 0.034(2) 0.0046(17) 0.000(2) -0.0022(19)
N3 0.031(3) 0.029(2) 0.030(2) -0.0031(18) 0.003(2) -0.0033(18)
N4 0.038(3) 0.0193(19) 0.030(2) 0.0019(17) 0.000(2) -0.0025(18)
N5 0.027(2) 0.0228(18) 0.029(2) 0.0004(17) -0.001(2) -0.0005(16)
N6 0.030(3) 0.036(2) 0.024(2) -0.0018(18) -0.004(2) 0.002(2)

loop_
_atom_type_symbol
_atom_type_description
_atom_type_scat_dispersion_real
_atom_type_scat_dispersion_imag
_atom_type_scat_source
C C 0.0033 0.0016 'International Tables Vol C Tables 4.2.6.8 and 6.1.1.4'
H H 0.0000 0.0000 'International Tables Vol C Tables 4.2.6.8 and 6.1.1.4'
N N 0.0061 0.0033 'International Tables Vol C Tables 4.2.6.8 and 6.1.1.4'
O O 0.0106 0.0060 'International Tables Vol C Tables 4.2.6.8 and 6.1.1.4'
V V 0.3005 0.5294 'International Tables Vol C Tables 4.2.6.8 and 6.1.1.4'
Co Co 0.3494 0.9721 'International Tables Vol C Tables 4.2.6.8 and 6.1.1.4'

loop_
_geom_angle_atom_site_label_1
_geom_angle_atom_site_label_2
_geom_angle_atom_site_label_3
_geom_angle
_geom_angle_site_symmetry_1
_geom_angle_site_symmetry_3
_geom_angle_publ_flag
N1 Co1 N6 90.24(17) . . ?
N1 Co1 N4 92.71(18) . . ?
N6 Co1 N4 89.43(16) . . ?
N1 Co1 N2 84.81(17) . . ?
N6 Co1 N2 95.26(16) . . ?
N4 Co1 N2 174.70(16) . . ?
N1 Co1 N3 94.35(17) . . ?
N6 Co1 N3 173.46(18) . . ?
N4 Co1 N3 85.71(15) . . ?
N2 Co1 N3 89.80(15) . . ?
N1 Co1 N5 172.37(16) . . ?
N6 Co1 N5 84.83(17) . . ?
N4 Co1 N5 93.05(17) . . ?
N2 Co1 N5 89.84(16) . . ?
N3 Co1 N5 91.06(16) . . ?
O4 V1 O3 109.5(2) . . ?
O4 V1 O2 109.4(2) . . ?
O3 V1 O2 110.83(17) . . ?
O4 V1 O1 110.8(2) . . ?
O3 V1 O1 108.15(16) . . ?
O2 V1 O1 108.15(18) . . ?
O6 V2 O7 107.85(18) . . ?
O6 V2 O1 110.78(16) . . ?
O7 V2 O1 109.6(2) . . ?
O6 V2 O5 109.86(18) . . ?
O7 V2 O5 109.16(18) . . ?
O1 V2 O5 109.53(19) . . ?
O8 V3 O9 109.04(17) . . ?
O8 V3 O2 109.08(16) . . ?
O9 V3 O2 109.41(16) . . ?
O8 V3 O5 108.86(18) . 3_654 ?
O9 V3 O5 110.30(17) . 3_654 ?
O2 V3 O5 110.12(18) . 3_654 ?
V2 O1 V1 137.9(2) . . ?
V1 O2 V3 133.0(2) . . ?
V2 O5 V3 133.1(2) . 3_644 ?
C2 C1 N1 106.2(4) . . ?
C2 C1 H1A 110.5 . . ?
N1 C1 H1A 110.5 . . ?
C2 C1 H1B 110.5 . . ?
N1 C1 H1B 110.5 . . ?
H1A C1 H1B 108.7 . . ?
C1 C2 N2 104.7(4) . . ?
C1 C2 H2A 110.8 . . ?
N2 C2 H2A 110.8 . . ?
C1 C2 H2B 110.8 . . ?
N2 C2 H2B 110.8 . . ?
H2A C2 H2B 108.9 . . ?
C4 C3 N3 107.4(4) . . ?
C4 C3 H3A 110.2 . . ?
N3 C3 H3A 110.2 . . ?
C4 C3 H3B 110.2 . . ?
N3 C3 H3B 110.2 . . ?
H3A C3 H3B 108.5 . . ?
N4 C4 C3 106.3(4) . . ?
N4 C4 H4A 110.5 . . ?
C3 C4 H4A 110.5 . . ?
N4 C4 H4B 110.5 . . ?
C3 C4 H4B 110.5 . . ?
H4A C4 H4B 108.7 . . ?
N5 C5 C6 106.9(4) . . ?
N5 C5 H5A 110.3 . . ?
C6 C5 H5A 110.3 . . ?
N5 C5 H5B 110.3 . . ?
C6 C5 H5B 110.3 . . ?
H5A C5 H5B 108.6 . . ?
N6 C6 C5 105.5(4) . . ?
N6 C6 H6A 110.7 . . ?
C5 C6 H6A 110.7 . . ?
N6 C6 H6B 110.7 . . ?
C5 C6 H6B 110.7 . . ?
H6A C6 H6B 108.8 . . ?
C1 N1 Co1 110.0(3) . . ?
C1 N1 H1C 109.7 . . ?
Co1 N1 H1C 109.7 . . ?
C1 N1 H1D 109.7 . . ?
Co1 N1 H1D 109.7 . . ?
H1C N1 H1D 108.2 . . ?
C2 N2 Co1 109.3(3) . . ?
C2 N2 H2C 109.8 . . ?
Co1 N2 H2C 109.8 . . ?
C2 N2 H2D 109.8 . . ?
Co1 N2 H2D 109.8 . . ?
H2C N2 H2D 108.3 . . ?
C3 N3 Co1 108.6(3) . . ?
C3 N3 H3C 110.0 . . ?
Co1 N3 H3C 110.0 . . ?
C3 N3 H3D 110.0 . . ?
Co1 N3 H3D 110.0 . . ?
H3C N3 H3D 108.4 . . ?
C4 N4 Co1 108.6(3) . . ?
C4 N4 H4C 110.0 . . ?
Co1 N4 H4C 110.0 . . ?
C4 N4 H4D 110.0 . . ?
Co1 N4 H4D 110.0 . . ?
H4C N4 H4D 108.3 . . ?
C5 N5 Co1 108.8(3) . . ?
C5 N5 H5C 109.9 . . ?
Co1 N5 H5C 109.9 . . ?
C5 N5 H5D 109.9 . . ?
Co1 N5 H5D 109.9 . . ?
H5C N5 H5D 108.3 . . ?
C6 N6 Co1 110.5(3) . . ?
C6 N6 H6C 109.6 . . ?
Co1 N6 H6C 109.6 . . ?
C6 N6 H6D 109.6 . . ?
Co1 N6 H6D 109.6 . . ?
H6C N6 H6D 108.1 . . ?

loop_
_geom_bond_atom_site_label_1
_geom_bond_atom_site_label_2
_geom_bond_distance
_geom_bond_site_symmetry_2
_geom_bond_publ_flag
Co1 N1 1.947(4) . ?
Co1 N6 1.956(4) . ?
Co1 N4 1.967(4) . ?
Co1 N2 1.971(3) . ?
Co1 N3 1.971(4) . ?
Co1 N5 1.974(4) . ?
V1 O4 1.610(4) . ?
V1 O3 1.634(3) . ?
V1 O2 1.775(4) . ?
V1 O1 1.796(3) . ?
V2 O6 1.623(3) . ?
V2 O7 1.627(3) . ?
V2 O1 1.783(3) . ?
V2 O5 1.792(4) . ?
V3 O8 1.633(3) . ?
V3 O9 1.635(3) . ?
V3 O2 1.792(3) . ?
V3 O5 1.793(3) 3_654 ?
O5 V3 1.793(3) 3_644 ?
C1 C2 1.497(6) . ?
C1 N1 1.513(6) . ?
C1 H1A 0.9700 . ?
C1 H1B 0.9700 . ?
C2 N2 1.501(6) . ?
C2 H2A 0.9700 . ?
C2 H2B 0.9700 . ?
C3 C4 1.500(7) . ?
C3 N3 1.503(6) . ?
C3 H3A 0.9700 . ?
C3 H3B 0.9700 . ?
C4 N4 1.479(6) . ?
C4 H4A 0.9700 . ?
C4 H4B 0.9700 . ?
C5 N5 1.493(5) . ?
C5 C6 1.500(6) . ?
C5 H5A 0.9700 . ?
C5 H5B 0.9700 . ?
C6 N6 1.492(6) . ?
C6 H6A 0.9700 . ?
C6 H6B 0.9700 . ?
N1 H1C 0.9000 . ?
N1 H1D 0.9000 . ?
N2 H2C 0.9000 . ?
N2 H2D 0.9000 . ?
N3 H3C 0.9000 . ?
N3 H3D 0.9000 . ?
N4 H4C 0.9000 . ?
N4 H4D 0.9000 . ?
N5 H5C 0.9000 . ?
N5 H5D 0.9000 . ?
N6 H6C 0.9000 . ?
N6 H6D 0.9000 . ?

loop_
_geom_hbond_atom_site_label_D
_geom_hbond_atom_site_label_H
_geom_hbond_atom_site_label_A
_geom_hbond_distance_DH
_geom_hbond_distance_HA
_geom_hbond_distance_DA
_geom_hbond_angle_DHA
_geom_hbond_site_symmetry_A
N1 H1C O4 0.90 1.89 2.765(5) 164.0 4_545
N1 H1D O9 0.90 2.10 2.967(5) 162.3 1_645
N2 H2C O3 0.90 2.00 2.888(5) 170.0 3_744
N2 H2D O7 0.90 1.97 2.828(5) 159.5 .
N3 H3C O6 0.90 2.29 2.951(5) 129.7 4_545
N3 H3D O7 0.90 2.21 3.020(5) 148.7 .
N4 H4C O8 0.90 2.15 2.993(6) 156.3 1_545
N4 H4D O3 0.90 2.61 3.120(5) 116.8 1_545
N5 H5C O8 0.90 1.97 2.840(5) 163.0 1_545
N5 H5D O7 0.90 2.19 3.011(5) 152.2 .
N6 H6C O1 0.90 2.17 2.885(6) 135.6 3_744
N6 H6C O3 0.90 2.51 3.305(5) 147.4 3_744
N6 H6D O9 0.90 2.08 2.911(5) 153.9 1_645
